data_7001945
loop_
_publ_author_name
'Lorber, Christian'
'Vendier, Laure'

_publ_section_title
;
 Synthesis and structure of early transition metal NHC complexes
;
_journal_issue 35
_journal_name_full 'Dalton Transactions'
_journal_page_first 6972
_journal_paper_doi 10.1039/b905056f
_journal_year 2009
_chemical_compound_source 'synthesis as described'
_chemical_formula_moiety 'C35 H48 Cl2 N4 Zr1'
_chemical_formula_sum 'C35 H48 Cl2 N4 Zr'
_chemical_formula_weight 686.89
_chemical_name_systematic
;
?
;
_space_group_IT_number 61
_symmetry_cell_setting orthorhombic
_symmetry_Int_Tables_number 61
_symmetry_space_group_name_Hall '-P 2ac 2ab'
_symmetry_space_group_name_H-M 'P b c a'
_atom_sites_solution_hydrogens geom
_atom_sites_solution_primary direct
_atom_sites_solution_secondary difmap
_cell_angle_alpha 90
_cell_angle_beta 90
_cell_angle_gamma 90
_cell_formula_units_Z 8
_cell_length_a 13.4366(8)
_cell_length_b 13.3487(13)
_cell_length_c 43.139(2)
_cell_measurement_reflns_used 5000
_cell_measurement_temperature 180(2)
_cell_measurement_theta_max 32
_cell_measurement_theta_min 2
_cell_measurement_wavelength 0.71073
_cell_volume 7737.5(10)
_computing_cell_refinement 'Bruker APEX 2'
_computing_data_collection 'Bruker APEX 2'
_computing_data_reduction 'Bruker APEX 2'
_computing_molecular_graphics 'Ortep-3 for Windows (Farrugia, 1997)'
_computing_publication_material 'WinGX publication routines (Farrugia, 1999)'
_computing_structure_refinement 'SHELXL-97 (Sheldrick, 1997)'
_computing_structure_solution 'SIR92 (Giacovazzo et al, 1993)'
_diffrn_ambient_temperature 180
_diffrn_measured_fraction_theta_full 0.989
_diffrn_measured_fraction_theta_max 0.989
_diffrn_measurement_device_type 'Bruker Kappa APEX II'
_diffrn_measurement_method \w-\f
_diffrn_radiation_monochromator graphite
_diffrn_radiation_source 'fine-focus sealed tube'
_diffrn_radiation_type MoK\a
_diffrn_radiation_wavelength 0.71073
_diffrn_reflns_av_R_equivalents 0.0544
_diffrn_reflns_av_unetI/netI 0.0372
_diffrn_reflns_limit_h_max 17
_diffrn_reflns_limit_h_min -18
_diffrn_reflns_limit_k_max 18
_diffrn_reflns_limit_k_min -18
_diffrn_reflns_limit_l_max 55
_diffrn_reflns_limit_l_min -57
_diffrn_reflns_number 101403
_diffrn_reflns_theta_full 28.9
_diffrn_reflns_theta_max 28.9
_diffrn_reflns_theta_min 0.94
_diffrn_standards_decay_% 0
_diffrn_standards_interval_count 0
_diffrn_standards_interval_time 0
_diffrn_standards_number 0
_exptl_absorpt_coefficient_mu 0.448
_exptl_absorpt_correction_T_max 0.967
_exptl_absorpt_correction_T_min 0.935
_exptl_absorpt_correction_type multi-scan
_exptl_absorpt_process_details
;
[c.f. r.h. blessing, acta cryst. (1995), a51, 33-38]
;
_exptl_crystal_colour 'light yellow'
_exptl_crystal_density_diffrn 1.179
_exptl_crystal_density_method 'not measured'
_exptl_crystal_description plate
_exptl_crystal_F_000 2880
_exptl_crystal_size_max 0.3
_exptl_crystal_size_mid 0.2
_exptl_crystal_size_min 0.07
_refine_diff_density_max 0.43
_refine_diff_density_min -0.457
_refine_diff_density_rms 0.099
_refine_ls_extinction_method none
_refine_ls_goodness_of_fit_ref 1.062
_refine_ls_hydrogen_treatment constr
_refine_ls_matrix_type full
_refine_ls_number_parameters 391
_refine_ls_number_reflns 10083
_refine_ls_number_restraints 0
_refine_ls_restrained_S_all 1.062
_refine_ls_R_factor_all 0.0681
_refine_ls_R_factor_gt 0.0486
_refine_ls_shift/su_max 0.001
_refine_ls_shift/su_mean 0
_refine_ls_structure_factor_coef Fsqd
_refine_ls_weighting_details 'calc w=1/[\s^2^(Fo^2^)+(0.0785P)^2^+6.3770P] where P=(Fo^2^+2Fc^2^)/3'
_refine_ls_weighting_scheme calc
_refine_ls_wR_factor_gt 0.1385
_refine_ls_wR_factor_ref 0.1465
_reflns_number_gt 7692
_reflns_number_total 10083
_reflns_threshold_expression >2\s(I)
_cod_data_source_file b905056f.txt
_cod_data_source_block 10
_cod_database_code 7001945

loop_
_symmetry_equiv_pos_as_xyz
'x, y, z'
'-x+1/2, -y, z+1/2'
'x+1/2, -y+1/2, -z'
'-x, y+1/2, -z+1/2'
'-x, -y, -z'
'x-1/2, y, -z-1/2'
'-x-1/2, y-1/2, z'
'x, -y-1/2, z-1/2'

loop_
_atom_site_label
_atom_site_type_symbol
_atom_site_fract_x
_atom_site_fract_y
_atom_site_fract_z
_atom_site_U_iso_or_equiv
_atom_site_adp_type
_atom_site_occupancy
_atom_site_symmetry_multiplicity
_atom_site_calc_flag
_atom_site_refinement_flags
_atom_site_disorder_assembly
_atom_site_disorder_group
C1 C 0.5756(2) 0.2294(2) 0.17078(6) 0.0253(5) Uani 1 1 d . . .
C2 C 0.6929(3) 0.3496(3) 0.16244(8) 0.0454(9) Uani 1 1 d . . .
H2 H 0.7379 0.3929 0.152 0.055 Uiso 1 1 calc R . .
C3 C 0.6784(3) 0.3430(3) 0.19300(8) 0.0435(8) Uani 1 1 d . . .
H3 H 0.7112 0.3813 0.2085 0.052 Uiso 1 1 calc R . .
C4 C 0.6235(2) 0.2666(2) 0.11610(7) 0.0312(6) Uani 1 1 d . . .
C5 C 0.6845(2) 0.1944(2) 0.10226(7) 0.0348(7) Uani 1 1 d . . .
C6 C 0.6789(2) 0.1838(3) 0.07038(8) 0.0394(7) Uani 1 1 d . . .
H6 H 0.719 0.1349 0.0604 0.047 Uiso 1 1 calc R . .
C7 C 0.6156(3) 0.2434(3) 0.05267(7) 0.0401(7) Uani 1 1 d . . .
C8 C 0.5580(3) 0.3146(3) 0.06694(8) 0.0401(7) Uani 1 1 d . . .
H8 H 0.5156 0.3557 0.0547 0.048 Uiso 1 1 calc R . .
C9 C 0.5604(2) 0.3281(2) 0.09914(7) 0.0354(7) Uani 1 1 d . . .
C10 C 0.7542(3) 0.1304(3) 0.12092(9) 0.0473(8) Uani 1 1 d . . .
H10A H 0.7192 0.1039 0.1391 0.071 Uiso 1 1 calc R . .
H10B H 0.8111 0.1708 0.1277 0.071 Uiso 1 1 calc R . .
H10C H 0.7779 0.0746 0.1081 0.071 Uiso 1 1 calc R . .
C11 C 0.6107(4) 0.2286(3) 0.01753(9) 0.0650(12) Uani 1 1 d . . .
H11A H 0.548 0.1955 0.0121 0.098 Uiso 1 1 calc R . .
H11B H 0.6667 0.187 0.0108 0.098 Uiso 1 1 calc R . .
H11C H 0.6141 0.2939 0.0072 0.098 Uiso 1 1 calc R . .
C12 C 0.4970(3) 0.4067(3) 0.11448(9) 0.0514(9) Uani 1 1 d . . .
H12A H 0.4581 0.376 0.1312 0.077 Uiso 1 1 calc R . .
H12B H 0.4518 0.4361 0.0992 0.077 Uiso 1 1 calc R . .
H12C H 0.5399 0.4592 0.1231 0.077 Uiso 1 1 calc R . .
C13 C 0.5739(2) 0.2402(2) 0.22826(6) 0.0265(6) Uani 1 1 d . . .
C14 C 0.62861(19) 0.1676(2) 0.24426(6) 0.0261(5) Uani 1 1 d . . .
C15 C 0.5954(2) 0.1407(2) 0.27357(7) 0.0314(6) Uani 1 1 d . . .
H15 H 0.631 0.0912 0.2849 0.038 Uiso 1 1 calc R . .
C16 C 0.5118(2) 0.1838(3) 0.28685(7) 0.0391(7) Uani 1 1 d . . .
C17 C 0.4621(2) 0.2575(3) 0.27069(8) 0.0391(7) Uani 1 1 d . . .
H17 H 0.4055 0.288 0.2799 0.047 Uiso 1 1 calc R . .
C18 C 0.4919(2) 0.2888(2) 0.24144(7) 0.0337(6) Uani 1 1 d . . .
C19 C 0.7226(2) 0.1232(3) 0.23154(7) 0.0375(7) Uani 1 1 d . . .
H19A H 0.7235 0.051 0.2357 0.056 Uiso 1 1 calc R . .
H19B H 0.7801 0.1548 0.2415 0.056 Uiso 1 1 calc R . .
H19C H 0.7255 0.1347 0.2091 0.056 Uiso 1 1 calc R . .
C20 C 0.4780(3) 0.1518(4) 0.31901(9) 0.0631(12) Uani 1 1 d . . .
H20A H 0.5356 0.1286 0.331 0.095 Uiso 1 1 calc R . .
H20B H 0.4295 0.0974 0.3172 0.095 Uiso 1 1 calc R . .
H20C H 0.4473 0.2089 0.3296 0.095 Uiso 1 1 calc R . .
C21 C 0.4409(3) 0.3743(3) 0.22548(10) 0.0543(10) Uani 1 1 d . . .
H21A H 0.4823 0.4346 0.2271 0.081 Uiso 1 1 calc R . .
H21B H 0.3764 0.3866 0.2353 0.081 Uiso 1 1 calc R . .
H21C H 0.4308 0.3577 0.2036 0.081 Uiso 1 1 calc R . .
C22 C 0.4270(2) 0.0719(2) 0.08983(6) 0.0258(5) Uani 1 1 d . . .
C23 C 0.4804(2) -0.0022(2) 0.07328(7) 0.0295(6) Uani 1 1 d . . .
C24 C 0.4559(2) -0.0193(3) 0.04231(7) 0.0403(7) Uani 1 1 d . . .
H24 H 0.4905 -0.0696 0.0311 0.048 Uiso 1 1 calc R . .
C25 C 0.3829(3) 0.0351(3) 0.02774(8) 0.0480(9) Uani 1 1 d . . .
H25 H 0.3662 0.0212 0.0068 0.058 Uiso 1 1 calc R . .
C26 C 0.3339(3) 0.1099(3) 0.04365(7) 0.0421(8) Uani 1 1 d . . .
H26 H 0.285 0.1488 0.0332 0.05 Uiso 1 1 calc R . .
C27 C 0.3544(2) 0.1298(2) 0.07455(7) 0.0318(6) Uani 1 1 d . . .
C28 C 0.5611(2) -0.0625(2) 0.08910(7) 0.0321(6) Uani 1 1 d . . .
H28 H 0.5902 -0.0199 0.1059 0.038 Uiso 1 1 calc R . .
C29 C 0.6463(3) -0.0940(3) 0.06751(9) 0.0459(8) Uani 1 1 d . . .
H29A H 0.674 -0.0346 0.0573 0.069 Uiso 1 1 calc R . .
H29B H 0.6209 -0.1404 0.0518 0.069 Uiso 1 1 calc R . .
H29C H 0.6985 -0.1271 0.0796 0.069 Uiso 1 1 calc R . .
C30 C 0.5166(3) -0.1557(3) 0.10444(9) 0.0473(8) Uani 1 1 d . . .
H30A H 0.4618 -0.1358 0.1181 0.071 Uiso 1 1 calc R . .
H30B H 0.568 -0.1898 0.1166 0.071 Uiso 1 1 calc R . .
H30C H 0.4915 -0.2012 0.0884 0.071 Uiso 1 1 calc R . .
C31 C 0.2973(2) 0.2104(3) 0.09195(7) 0.0360(7) Uani 1 1 d . . .
H31 H 0.3418 0.2363 0.1087 0.043 Uiso 1 1 calc R . .
C32 C 0.2679(3) 0.2997(3) 0.07161(8) 0.0505(9) Uani 1 1 d . . .
H32A H 0.2418 0.3537 0.0847 0.076 Uiso 1 1 calc R . .
H32B H 0.2166 0.2789 0.0568 0.076 Uiso 1 1 calc R . .
H32C H 0.3264 0.3238 0.0603 0.076 Uiso 1 1 calc R . .
C33 C 0.2054(3) 0.1661(3) 0.10751(9) 0.0503(9) Uani 1 1 d . . .
H33A H 0.1604 0.1395 0.0917 0.075 Uiso 1 1 calc R . .
H33B H 0.1712 0.2185 0.1194 0.075 Uiso 1 1 calc R . .
H33C H 0.2256 0.112 0.1215 0.075 Uiso 1 1 calc R . .
C34 C 0.2726(2) -0.0664(3) 0.15732(8) 0.0414(8) Uani 1 1 d . . .
H34A H 0.2448 -0.1333 0.161 0.062 Uiso 1 1 calc R . .
H34B H 0.2869 -0.0582 0.1352 0.062 Uiso 1 1 calc R . .
H34C H 0.2245 -0.0155 0.1639 0.062 Uiso 1 1 calc R . .
C35 C 0.3471(2) -0.0705(2) 0.20855(7) 0.0376(7) Uani 1 1 d . . .
H35A H 0.4094 -0.0626 0.2201 0.056 Uiso 1 1 calc R . .
H35B H 0.3208 -0.1381 0.2118 0.056 Uiso 1 1 calc R . .
H35C H 0.2985 -0.0211 0.2159 0.056 Uiso 1 1 calc R . .
N1 N 0.44584(16) 0.08555(17) 0.12137(5) 0.0241(5) Uani 1 1 d . . .
N2 N 0.62927(18) 0.28072(19) 0.14897(6) 0.0338(6) Uani 1 1 d . . .
N3 N 0.60733(18) 0.27061(18) 0.19783(5) 0.0295(5) Uani 1 1 d . . .
N4 N 0.36586(17) -0.05479(18) 0.17534(6) 0.0285(5) Uani 1 1 d . . .
H4 H 0.4058 -0.1083 0.1693 0.034 Uiso 1 1 calc R . .
Cl1 Cl 0.31943(5) 0.18263(5) 0.186256(17) 0.03163(16) Uani 1 1 d . . .
Cl2 Cl 0.59582(5) -0.02424(6) 0.179798(18) 0.03436(17) Uani 1 1 d . . .
Zr1 Zr 0.460539(17) 0.091454(18) 0.163503(6) 0.01991(9) Uani 1 1 d . . .

loop_
_atom_site_aniso_label
_atom_site_aniso_U_11
_atom_site_aniso_U_22
_atom_site_aniso_U_33
_atom_site_aniso_U_23
_atom_site_aniso_U_13
_atom_site_aniso_U_12
C1 0.0275(12) 0.0231(13) 0.0252(13) 0.0037(10) -0.0044(10) -0.0039(11)
C2 0.0490(19) 0.046(2) 0.0414(18) 0.0095(15) -0.0115(15) -0.0281(16)
C3 0.0516(19) 0.0411(18) 0.0377(17) 0.0050(14) -0.0134(14) -0.0235(16)
C4 0.0345(14) 0.0324(15) 0.0267(14) 0.0082(12) -0.0024(11) -0.0120(12)
C5 0.0299(14) 0.0365(16) 0.0381(16) 0.0121(13) 0.0002(12) -0.0099(12)
C6 0.0431(17) 0.0361(17) 0.0392(17) 0.0040(14) 0.0063(14) -0.0068(14)
C7 0.0503(18) 0.0404(17) 0.0297(15) 0.0067(13) -0.0010(14) -0.0109(15)
C8 0.0491(18) 0.0391(17) 0.0323(16) 0.0089(14) -0.0099(14) -0.0040(15)
C9 0.0390(16) 0.0331(16) 0.0342(16) 0.0066(13) -0.0028(13) -0.0052(13)
C10 0.0341(16) 0.056(2) 0.052(2) 0.0149(18) 0.0006(15) 0.0009(16)
C11 0.096(3) 0.064(3) 0.035(2) 0.0002(18) -0.002(2) 0.004(2)
C12 0.065(2) 0.048(2) 0.041(2) 0.0027(16) -0.0072(18) 0.0081(18)
C13 0.0289(13) 0.0272(14) 0.0235(13) -0.0039(10) -0.0046(10) -0.0068(11)
C14 0.0269(13) 0.0258(13) 0.0257(13) -0.0012(10) -0.0045(10) -0.0032(11)
C15 0.0364(15) 0.0305(15) 0.0273(14) 0.0003(12) -0.0068(11) -0.0051(12)
C16 0.0394(16) 0.0478(19) 0.0300(15) -0.0109(14) 0.0043(13) -0.0142(15)
C17 0.0326(15) 0.0436(18) 0.0411(18) -0.0179(15) 0.0036(13) -0.0015(14)
C18 0.0314(14) 0.0284(14) 0.0413(17) -0.0119(13) -0.0114(12) 0.0012(12)
C19 0.0299(14) 0.0473(18) 0.0353(16) 0.0031(14) -0.0043(12) 0.0040(14)
C20 0.067(3) 0.087(3) 0.035(2) -0.005(2) 0.0127(18) -0.018(2)
C21 0.059(2) 0.0335(18) 0.070(3) -0.0134(18) -0.020(2) 0.0127(17)
C22 0.0253(12) 0.0295(14) 0.0226(13) -0.0022(11) 0.0000(10) -0.0062(11)
C23 0.0285(13) 0.0328(15) 0.0273(14) -0.0050(11) 0.0031(11) -0.0035(12)
C24 0.0415(17) 0.0490(19) 0.0306(16) -0.0137(14) 0.0046(13) 0.0019(15)
C25 0.0484(19) 0.069(2) 0.0261(15) -0.0072(16) -0.0053(14) 0.0037(18)
C26 0.0431(17) 0.056(2) 0.0270(15) 0.0012(14) -0.0070(13) 0.0087(16)
C27 0.0299(14) 0.0385(16) 0.0271(14) 0.0001(12) -0.0027(11) 0.0009(13)
C28 0.0340(14) 0.0286(14) 0.0337(15) -0.0038(12) 0.0037(12) 0.0025(12)
C29 0.0454(18) 0.0454(19) 0.047(2) 0.0002(16) 0.0118(15) 0.0096(16)
C30 0.059(2) 0.0347(18) 0.048(2) 0.0043(15) 0.0102(17) 0.0003(16)
C31 0.0354(15) 0.0422(17) 0.0303(15) 0.0007(13) -0.0036(12) 0.0099(14)
C32 0.058(2) 0.048(2) 0.045(2) 0.0057(16) -0.0014(17) 0.0134(18)
C33 0.0436(18) 0.060(2) 0.047(2) 0.0097(17) 0.0094(16) 0.0172(17)
C34 0.0389(17) 0.0360(17) 0.0494(19) -0.0009(15) -0.0035(14) -0.0158(14)
C35 0.0395(16) 0.0356(16) 0.0377(17) 0.0128(13) 0.0058(13) 0.0009(13)
N1 0.0250(10) 0.0241(11) 0.0231(11) -0.0003(9) -0.0005(8) -0.0013(9)
N2 0.0352(12) 0.0366(13) 0.0298(12) 0.0081(11) -0.0070(10) -0.0153(11)
N3 0.0346(12) 0.0282(12) 0.0257(12) 0.0031(10) -0.0103(10) -0.0080(10)
N4 0.0299(11) 0.0241(11) 0.0314(12) 0.0019(10) 0.0042(10) 0.0011(10)
Cl1 0.0311(3) 0.0272(3) 0.0366(4) -0.0028(3) 0.0061(3) 0.0048(3)
Cl2 0.0277(3) 0.0341(4) 0.0412(4) 0.0075(3) -0.0016(3) 0.0071(3)
Zr1 0.02033(13) 0.01925(14) 0.02014(14) 0.00073(9) -0.00030(9) -0.00036(9)

loop_
_atom_type_symbol
_atom_type_description
_atom_type_scat_dispersion_real
_atom_type_scat_dispersion_imag
_atom_type_scat_source
C C 0.0033 0.0016 'International Tables Vol C Tables 4.2.6.8 and 6.1.1.4'
H H 0 0 'International Tables Vol C Tables 4.2.6.8 and 6.1.1.4'
N N 0.0061 0.0033 'International Tables Vol C Tables 4.2.6.8 and 6.1.1.4'
Cl Cl 0.1484 0.1585 'International Tables Vol C Tables 4.2.6.8 and 6.1.1.4'
Zr Zr -2.9673 0.5597 'International Tables Vol C Tables 4.2.6.8 and 6.1.1.4'

loop_
_geom_angle_atom_site_label_1
_geom_angle_atom_site_label_2
_geom_angle_atom_site_label_3
_geom_angle
_geom_angle_site_symmetry_1
_geom_angle_site_symmetry_3
_geom_angle_publ_flag
N3 C1 N2 102.8(2) . . ?
N3 C1 Zr1 128.21(19) . . ?
N2 C1 Zr1 128.83(19) . . ?
C3 C2 N2 106.3(3) . . ?
C3 C2 H2 126.8 . . ?
N2 C2 H2 126.8 . . ?
C2 C3 N3 107.3(3) . . ?
C2 C3 H3 126.4 . . ?
N3 C3 H3 126.4 . . ?
C9 C4 C5 122.7(3) . . ?
C9 C4 N2 118.5(3) . . ?
C5 C4 N2 118.8(3) . . ?
C6 C5 C4 117.6(3) . . ?
C6 C5 C10 120.5(3) . . ?
C4 C5 C10 121.9(3) . . ?
C5 C6 C7 121.3(3) . . ?
C5 C6 H6 119.4 . . ?
C7 C6 H6 119.4 . . ?
C8 C7 C6 119.6(3) . . ?
C8 C7 C11 120.7(3) . . ?
C6 C7 C11 119.7(3) . . ?
C7 C8 C9 121.4(3) . . ?
C7 C8 H8 119.3 . . ?
C9 C8 H8 119.3 . . ?
C4 C9 C8 117.4(3) . . ?
C4 C9 C12 121.7(3) . . ?
C8 C9 C12 120.8(3) . . ?
C5 C10 H10A 109.5 . . ?
C5 C10 H10B 109.5 . . ?
H10A C10 H10B 109.5 . . ?
C5 C10 H10C 109.5 . . ?
H10A C10 H10C 109.5 . . ?
H10B C10 H10C 109.5 . . ?
C7 C11 H11A 109.5 . . ?
C7 C11 H11B 109.5 . . ?
H11A C11 H11B 109.5 . . ?
C7 C11 H11C 109.5 . . ?
H11A C11 H11C 109.5 . . ?
H11B C11 H11C 109.5 . . ?
C9 C12 H12A 109.5 . . ?
C9 C12 H12B 109.5 . . ?
H12A C12 H12B 109.5 . . ?
C9 C12 H12C 109.5 . . ?
H12A C12 H12C 109.5 . . ?
H12B C12 H12C 109.5 . . ?
C14 C13 C18 122.3(3) . . ?
C14 C13 N3 118.6(2) . . ?
C18 C13 N3 118.9(3) . . ?
C15 C14 C13 117.4(3) . . ?
C15 C14 C19 120.2(3) . . ?
C13 C14 C19 122.4(3) . . ?
C16 C15 C14 122.0(3) . . ?
C16 C15 H15 119 . . ?
C14 C15 H15 119 . . ?
C17 C16 C15 118.7(3) . . ?
C17 C16 C20 121.1(3) . . ?
C15 C16 C20 120.2(3) . . ?
C16 C17 C18 122.3(3) . . ?
C16 C17 H17 118.8 . . ?
C18 C17 H17 118.8 . . ?
C17 C18 C13 117.2(3) . . ?
C17 C18 C21 121.0(3) . . ?
C13 C18 C21 121.8(3) . . ?
C14 C19 H19A 109.5 . . ?
C14 C19 H19B 109.5 . . ?
H19A C19 H19B 109.5 . . ?
C14 C19 H19C 109.5 . . ?
H19A C19 H19C 109.5 . . ?
H19B C19 H19C 109.5 . . ?
C16 C20 H20A 109.5 . . ?
C16 C20 H20B 109.5 . . ?
H20A C20 H20B 109.5 . . ?
C16 C20 H20C 109.5 . . ?
H20A C20 H20C 109.5 . . ?
H20B C20 H20C 109.5 . . ?
C18 C21 H21A 109.5 . . ?
C18 C21 H21B 109.5 . . ?
H21A C21 H21B 109.5 . . ?
C18 C21 H21C 109.5 . . ?
H21A C21 H21C 109.5 . . ?
H21B C21 H21C 109.5 . . ?
N1 C22 C27 120.7(2) . . ?
N1 C22 C23 119.4(2) . . ?
C27 C22 C23 119.9(2) . . ?
C24 C23 C22 118.5(3) . . ?
C24 C23 C28 120.9(3) . . ?
C22 C23 C28 120.5(2) . . ?
C25 C24 C23 121.4(3) . . ?
C25 C24 H24 119.3 . . ?
C23 C24 H24 119.3 . . ?
C24 C25 C26 119.8(3) . . ?
C24 C25 H25 120.1 . . ?
C26 C25 H25 120.1 . . ?
C25 C26 C27 121.4(3) . . ?
C25 C26 H26 119.3 . . ?
C27 C26 H26 119.3 . . ?
C26 C27 C22 118.9(3) . . ?
C26 C27 C31 120.6(3) . . ?
C22 C27 C31 120.5(2) . . ?
C23 C28 C30 110.3(3) . . ?
C23 C28 C29 114.0(3) . . ?
C30 C28 C29 109.4(3) . . ?
C23 C28 H28 107.7 . . ?
C30 C28 H28 107.7 . . ?
C29 C28 H28 107.7 . . ?
C28 C29 H29A 109.5 . . ?
C28 C29 H29B 109.5 . . ?
H29A C29 H29B 109.5 . . ?
C28 C29 H29C 109.5 . . ?
H29A C29 H29C 109.5 . . ?
H29B C29 H29C 109.5 . . ?
C28 C30 H30A 109.5 . . ?
C28 C30 H30B 109.5 . . ?
H30A C30 H30B 109.5 . . ?
C28 C30 H30C 109.5 . . ?
H30A C30 H30C 109.5 . . ?
H30B C30 H30C 109.5 . . ?
C27 C31 C33 110.6(3) . . ?
C27 C31 C32 113.5(3) . . ?
C33 C31 C32 110.2(3) . . ?
C27 C31 H31 107.4 . . ?
C33 C31 H31 107.4 . . ?
C32 C31 H31 107.4 . . ?
C31 C32 H32A 109.5 . . ?
C31 C32 H32B 109.5 . . ?
H32A C32 H32B 109.5 . . ?
C31 C32 H32C 109.5 . . ?
H32A C32 H32C 109.5 . . ?
H32B C32 H32C 109.5 . . ?
C31 C33 H33A 109.5 . . ?
C31 C33 H33B 109.5 . . ?
H33A C33 H33B 109.5 . . ?
C31 C33 H33C 109.5 . . ?
H33A C33 H33C 109.5 . . ?
H33B C33 H33C 109.5 . . ?
N4 C34 H34A 109.5 . . ?
N4 C34 H34B 109.5 . . ?
H34A C34 H34B 109.5 . . ?
N4 C34 H34C 109.5 . . ?
H34A C34 H34C 109.5 . . ?
H34B C34 H34C 109.5 . . ?
N4 C35 H35A 109.5 . . ?
N4 C35 H35B 109.5 . . ?
H35A C35 H35B 109.5 . . ?
N4 C35 H35C 109.5 . . ?
H35A C35 H35C 109.5 . . ?
H35B C35 H35C 109.5 . . ?
C22 N1 Zr1 173.36(19) . . ?
C1 N2 C2 111.7(3) . . ?
C1 N2 C4 125.9(2) . . ?
C2 N2 C4 122.4(2) . . ?
C1 N3 C3 111.9(2) . . ?
C1 N3 C13 124.7(2) . . ?
C3 N3 C13 123.4(2) . . ?
C35 N4 C34 110.6(2) . . ?
C35 N4 Zr1 114.63(19) . . ?
C34 N4 Zr1 115.09(18) . . ?
C35 N4 H4 105.1 . . ?
C34 N4 H4 105.1 . . ?
Zr1 N4 H4 105.1 . . ?
N1 Zr1 N4 96.88(9) . . ?
N1 Zr1 C1 103.30(9) . . ?
N4 Zr1 C1 159.04(9) . . ?
N1 Zr1 Cl1 109.56(7) . . ?
N4 Zr1 Cl1 84.74(6) . . ?
C1 Zr1 Cl1 93.68(7) . . ?
N1 Zr1 Cl2 109.45(7) . . ?
N4 Zr1 Cl2 79.69(6) . . ?
C1 Zr1 Cl2 88.22(7) . . ?
Cl1 Zr1 Cl2 139.34(3) . . ?

loop_
_geom_bond_atom_site_label_1
_geom_bond_atom_site_label_2
_geom_bond_distance
_geom_bond_site_symmetry_2
_geom_bond_publ_flag
C1 N3 1.359(3) . ?
C1 N2 1.369(4) . ?
C1 Zr1 2.425(3) . ?
C2 C3 1.335(5) . ?
C2 N2 1.383(4) . ?
C2 H2 0.95 . ?
C3 N3 1.375(4) . ?
C3 H3 0.95 . ?
C4 C9 1.389(4) . ?
C4 C5 1.398(5) . ?
C4 N2 1.432(4) . ?
C5 C6 1.385(4) . ?
C5 C10 1.503(4) . ?
C6 C7 1.393(5) . ?
C6 H6 0.95 . ?
C7 C8 1.371(5) . ?
C7 C11 1.530(5) . ?
C8 C9 1.401(4) . ?
C8 H8 0.95 . ?
C9 C12 1.504(5) . ?
C10 H10A 0.98 . ?
C10 H10B 0.98 . ?
C10 H10C 0.98 . ?
C11 H11A 0.98 . ?
C11 H11B 0.98 . ?
C11 H11C 0.98 . ?
C12 H12A 0.98 . ?
C12 H12B 0.98 . ?
C12 H12C 0.98 . ?
C13 C14 1.399(4) . ?
C13 C18 1.399(4) . ?
C13 N3 1.446(4) . ?
C14 C15 1.388(4) . ?
C14 C19 1.499(4) . ?
C15 C16 1.385(5) . ?
C15 H15 0.95 . ?
C16 C17 1.378(5) . ?
C16 C20 1.521(5) . ?
C17 C18 1.388(5) . ?
C17 H17 0.95 . ?
C18 C21 1.499(5) . ?
C19 H19A 0.98 . ?
C19 H19B 0.98 . ?
C19 H19C 0.98 . ?
C20 H20A 0.98 . ?
C20 H20B 0.98 . ?
C20 H20C 0.98 . ?
C21 H21A 0.98 . ?
C21 H21B 0.98 . ?
C21 H21C 0.98 . ?
C22 N1 1.396(3) . ?
C22 C27 1.408(4) . ?
C22 C23 1.415(4) . ?
C23 C24 1.395(4) . ?
C23 C28 1.514(4) . ?
C24 C25 1.372(5) . ?
C24 H24 0.95 . ?
C25 C26 1.380(5) . ?
C25 H25 0.95 . ?
C26 C27 1.387(4) . ?
C26 H26 0.95 . ?
C27 C31 1.520(4) . ?
C28 C30 1.531(5) . ?
C28 C29 1.534(4) . ?
C28 H28 1 . ?
C29 H29A 0.98 . ?
C29 H29B 0.98 . ?
C29 H29C 0.98 . ?
C30 H30A 0.98 . ?
C30 H30B 0.98 . ?
C30 H30C 0.98 . ?
C31 C33 1.525(5) . ?
C31 C32 1.532(5) . ?
C31 H31 1 . ?
C32 H32A 0.98 . ?
C32 H32B 0.98 . ?
C32 H32C 0.98 . ?
C33 H33A 0.98 . ?
C33 H33B 0.98 . ?
C33 H33C 0.98 . ?
C34 N4 1.482(4) . ?
C34 H34A 0.98 . ?
C34 H34B 0.98 . ?
C34 H34C 0.98 . ?
C35 N4 1.470(4) . ?
C35 H35A 0.98 . ?
C35 H35B 0.98 . ?
C35 H35C 0.98 . ?
N1 Zr1 1.830(2) . ?
N4 Zr1 2.385(2) . ?
N4 H4 0.93 . ?
Cl1 Zr1 2.4576(7) . ?
Cl2 Zr1 2.4866(7) . ?
